data_7106111
loop_
_publ_author_name
'Jiechao Xu'
'Jiamei Wei'
'Jiaping Zhang'
'Wenwen Zhao'
'Jie Chen'
'Hongmei Deng'
'Min Shao'
'Xiaoyu Wu'
'Hui Zhang'
'Weiguo Cao'

_publ_section_title
;
 First one-pot stereoselective synthesis of
 cis-2,3-dihydro-4-perfluoroalkyl-1H-1,5-benzodiazepines via a
 catalyst-free three-component reaction
;
_journal_name_full Chem.Commun.
_journal_page_first 3607
_journal_paper_doi 10.1039/c0cc05039c
_journal_volume 47
_journal_year 2011
_chemical_formula_sum 'C18 H13 F3 N3 O4'
_chemical_formula_weight 392.31
_chemical_name_systematic
;
?
;
_space_group_IT_number 2
_symmetry_cell_setting triclinic
_symmetry_space_group_name_Hall '-P 1'
_symmetry_space_group_name_H-M 'P -1'
_atom_sites_solution_hydrogens geom
_atom_sites_solution_primary direct
_atom_sites_solution_secondary difmap
_audit_creation_method SHELXL-97
_cell_angle_alpha 88.156(10)
_cell_angle_beta 70.934(9)
_cell_angle_gamma 63.004(8)
_cell_formula_units_Z 2
_cell_length_a 8.825(6)
_cell_length_b 9.598(7)
_cell_length_c 12.295(9)
_cell_measurement_reflns_used 1957
_cell_measurement_temperature 293(2)
_cell_measurement_theta_max 26.48
_cell_measurement_theta_min 2.405
_cell_volume 868.7(11)
_computing_structure_refinement 'SHELXL-97 (Sheldrick, 1997)'
_computing_structure_solution 'SHELXS-97 (Sheldrick, 1990)'
_diffrn_ambient_temperature 293(2)
_diffrn_measured_fraction_theta_full 0.977
_diffrn_measured_fraction_theta_max 0.977
_diffrn_radiation_monochromator graphite
_diffrn_radiation_source 'fine-focus sealed tube'
_diffrn_radiation_type MoK\a
_diffrn_radiation_wavelength 0.71073
_diffrn_reflns_av_R_equivalents 0.0469
_diffrn_reflns_av_sigmaI/netI 0.0359
_diffrn_reflns_limit_h_max 10
_diffrn_reflns_limit_h_min -8
_diffrn_reflns_limit_k_max 11
_diffrn_reflns_limit_k_min -9
_diffrn_reflns_limit_l_max 14
_diffrn_reflns_limit_l_min -12
_diffrn_reflns_number 3680
_diffrn_reflns_theta_full 25.20
_diffrn_reflns_theta_max 25.20
_diffrn_reflns_theta_min 1.77
_exptl_absorpt_coefficient_mu 0.129
_exptl_absorpt_correction_type multi-scan
_exptl_absorpt_process_details SADABS
_exptl_crystal_density_diffrn 1.500
_exptl_crystal_density_method 'not measured'
_exptl_crystal_F_000 402
_exptl_crystal_size_max 0.30
_exptl_crystal_size_mid 0.24
_exptl_crystal_size_min 0.22
_refine_diff_density_max 0.588
_refine_diff_density_min -0.349
_refine_diff_density_rms 0.070
_refine_ls_extinction_coef 0.029(10)
_refine_ls_extinction_expression Fc^*^=kFc[1+0.001xFc^2^\l^3^/sin(2\q)]^-1/4^
_refine_ls_extinction_method SHELXL
_refine_ls_goodness_of_fit_ref 1.085
_refine_ls_hydrogen_treatment mixed
_refine_ls_matrix_type full
_refine_ls_number_parameters 263
_refine_ls_number_reflns 3062
_refine_ls_number_restraints 2
_refine_ls_restrained_S_all 1.086
_refine_ls_R_factor_all 0.0858
_refine_ls_R_factor_gt 0.0721
_refine_ls_shift/su_max 0.000
_refine_ls_shift/su_mean 0.000
_refine_ls_structure_factor_coef Fsqd
_refine_ls_weighting_details 'calc w=1/[\s^2^(Fo^2^)+(0.1581P)^2^+0.0000P] where P=(Fo^2^+2Fc^2^)/3'
_refine_ls_weighting_scheme calc
_refine_ls_wR_factor_gt 0.2149
_refine_ls_wR_factor_ref 0.2275
_reflns_number_gt 2264
_reflns_number_total 3062
_reflns_threshold_expression >2sigma(I)
_cod_data_source_file c0cc05039c.txt
_cod_data_source_block f91211a
_cod_depositor_comments
;
The following automatic conversions were performed:

'_symmetry_cell_setting' tag value 'TRICLINILIC' was replaced with
'triclinic' value as specified in the replacement file
'/home/robertas/cod-tools/perl-scripts/inputs/replacement_values.lst'.

Automatic conversion script
Id: cif_fix_values 3143 2015-03-26 13:38:13Z robertas 
;
_cod_original_sg_symbol_H-M P-1
_cod_database_code 7106111

loop_
_symmetry_equiv_pos_as_xyz
'x, y, z'
'-x, -y, -z'

loop_
_atom_site_label
_atom_site_type_symbol
_atom_site_fract_x
_atom_site_fract_y
_atom_site_fract_z
_atom_site_U_iso_or_equiv
_atom_site_adp_type
_atom_site_occupancy
_atom_site_symmetry_multiplicity
_atom_site_calc_flag
_atom_site_refinement_flags
_atom_site_disorder_assembly
_atom_site_disorder_group
N2 N 0.9191(3) 0.9066(3) 0.18441(19) 0.0464(6) Uani 1 1 d . . .
N1 N 0.4995(3) 1.0558(3) 0.2877(2) 0.0511(6) Uani 1 1 d D . .
C13 C 0.7909(4) 1.0659(3) 0.2044(2) 0.0450(7) Uani 1 1 d . . .
F2 F 1.0738(3) 0.5357(2) 0.0790(2) 0.0929(8) Uani 1 1 d . . .
C14 C 0.8947(3) 0.7863(3) 0.1865(2) 0.0435(7) Uani 1 1 d . . .
C8 C 0.5997(4) 1.1357(3) 0.2532(2) 0.0448(7) Uani 1 1 d . . .
C5 C 0.2724(4) 0.9059(3) 0.3284(2) 0.0493(7) Uani 1 1 d . . .
H5 H 0.2666 0.9695 0.2696 0.059 Uiso 1 1 calc R . .
C4 C 0.4174(3) 0.8550(3) 0.3679(2) 0.0433(7) Uani 1 1 d . . .
C9 C 0.5007(4) 1.3008(3) 0.2655(3) 0.0507(7) Uani 1 1 d . . .
H9 H 0.3749 1.3487 0.2991 0.061 Uiso 1 1 calc R . .
F3 F 1.2138(3) 0.6357(3) 0.1310(3) 0.1118(10) Uani 1 1 d . . .
C3 C 0.4243(4) 0.7591(4) 0.4546(2) 0.0551(8) Uani 1 1 d . . .
H3 H 0.5216 0.7227 0.4808 0.066 Uiso 1 1 calc R . .
F1 F 1.0562(3) 0.5546(3) 0.2529(2) 0.1044(9) Uani 1 1 d . . .
C1 C 0.1485(4) 0.7691(4) 0.4610(3) 0.0582(8) Uani 1 1 d . . .
C6 C 0.1374(4) 0.8634(4) 0.3753(3) 0.0542(8) Uani 1 1 d . . .
H6 H 0.0402 0.8984 0.3490 0.065 Uiso 1 1 calc R . .
C12 C 0.8698(5) 1.1654(4) 0.1699(3) 0.0588(8) Uani 1 1 d . . .
H12 H 0.9957 1.1206 0.1388 0.071 Uiso 1 1 calc R . .
C10 C 0.5831(5) 1.3934(4) 0.2297(3) 0.0616(8) Uani 1 1 d . . .
H10 H 0.5134 1.5025 0.2387 0.074 Uiso 1 1 calc R . .
C15 C 1.0615(4) 0.6292(3) 0.1622(3) 0.0557(8) Uani 1 1 d . . .
O1 O -0.1288(4) 0.7844(4) 0.4807(3) 0.0936(10) Uani 1 1 d . . .
C11 C 0.7696(5) 1.3251(4) 0.1802(3) 0.0651(9) Uani 1 1 d . . .
H11 H 0.8264 1.3873 0.1542 0.078 Uiso 1 1 calc R . .
C2 C 0.2897(5) 0.7168(4) 0.5026(3) 0.0666(9) Uani 1 1 d . . .
H2 H 0.2938 0.6541 0.5620 0.080 Uiso 1 1 calc R . .
N3 N -0.0001(5) 0.7306(4) 0.5128(3) 0.0831(10) Uani 1 1 d . . .
C7 C 0.5698(3) 0.8966(3) 0.3182(2) 0.0441(7) Uani 1 1 d . . .
O2 O 0.0087(7) 0.6507(7) 0.5893(4) 0.178(2) Uani 1 1 d . . .
C16 C 0.7222(3) 0.7764(3) 0.2100(2) 0.0414(6) Uani 1 1 d D . .
C17 C 0.6714(4) 0.8004(3) 0.1012(2) 0.0444(7) Uani 1 1 d . . .
C18 C 0.5048(5) 0.7551(4) 0.0034(3) 0.0675(9) Uani 1 1 d . . .
H18A H 0.3987 0.8556 0.0175 0.101 Uiso 1 1 calc R . .
H18B H 0.4757 0.6724 -0.0062 0.101 Uiso 1 1 calc R . .
H18C H 0.5990 0.7500 -0.0658 0.101 Uiso 1 1 calc R . .
O3 O 0.5672(3) 0.7358(2) 0.10195(18) 0.0568(6) Uani 1 1 d . . .
O4 O 0.7209(3) 0.8662(3) 0.0260(2) 0.0680(7) Uani 1 1 d . . .
H1A H 0.385(3) 1.116(3) 0.328(2) 0.055(9) Uiso 1 1 d D . .
H16 H 0.738(4) 0.675(2) 0.234(2) 0.051(8) Uiso 1 1 d D . .

loop_
_atom_site_aniso_label
_atom_site_aniso_U_11
_atom_site_aniso_U_22
_atom_site_aniso_U_33
_atom_site_aniso_U_23
_atom_site_aniso_U_13
_atom_site_aniso_U_12
N2 0.0401(13) 0.0457(13) 0.0546(13) 0.0072(10) -0.0189(10) -0.0196(11)
N1 0.0368(13) 0.0367(12) 0.0677(15) 0.0008(11) -0.0100(11) -0.0127(10)
C13 0.0450(15) 0.0432(14) 0.0489(15) 0.0059(11) -0.0198(12) -0.0202(12)
F2 0.0764(15) 0.0597(12) 0.1125(18) -0.0278(12) -0.0342(13) -0.0042(11)
C14 0.0338(14) 0.0420(14) 0.0499(15) 0.0039(11) -0.0152(11) -0.0133(12)
C8 0.0498(16) 0.0411(14) 0.0434(14) 0.0022(11) -0.0190(12) -0.0192(12)
C5 0.0469(16) 0.0485(15) 0.0524(16) 0.0068(12) -0.0201(13) -0.0204(13)
C4 0.0396(14) 0.0429(14) 0.0412(13) -0.0014(11) -0.0123(11) -0.0151(12)
C9 0.0518(17) 0.0424(15) 0.0548(16) 0.0044(12) -0.0241(13) -0.0157(13)
F3 0.0363(11) 0.0669(14) 0.211(3) -0.0030(15) -0.0300(13) -0.0143(10)
C3 0.0547(18) 0.0640(18) 0.0494(16) 0.0140(14) -0.0219(13) -0.0280(15)
F1 0.0874(17) 0.0723(14) 0.0985(17) 0.0288(13) -0.0316(13) 0.0055(12)
C1 0.0518(18) 0.0660(19) 0.0537(17) -0.0052(15) -0.0070(14) -0.0320(16)
C6 0.0437(16) 0.0545(16) 0.0610(18) -0.0036(14) -0.0162(13) -0.0210(14)
C12 0.0593(19) 0.0594(19) 0.0658(19) 0.0107(15) -0.0218(15) -0.0346(16)
C10 0.083(2) 0.0407(15) 0.0650(19) 0.0109(13) -0.0336(17) -0.0268(16)
C15 0.0417(16) 0.0449(15) 0.072(2) 0.0034(14) -0.0181(14) -0.0144(13)
O1 0.0580(16) 0.104(2) 0.113(2) -0.0144(17) -0.0102(15) -0.0446(16)
C11 0.081(2) 0.0552(19) 0.073(2) 0.0168(16) -0.0276(18) -0.0432(18)
C2 0.073(2) 0.077(2) 0.0512(17) 0.0191(15) -0.0164(16) -0.0409(19)
N3 0.086(2) 0.098(3) 0.077(2) 0.0096(18) -0.0157(18) -0.061(2)
C7 0.0350(14) 0.0402(14) 0.0501(15) 0.0026(11) -0.0110(11) -0.0145(11)
O2 0.193(4) 0.302(7) 0.166(4) 0.140(4) -0.094(3) -0.205(5)
C16 0.0375(14) 0.0310(13) 0.0526(15) 0.0067(11) -0.0167(11) -0.0129(11)
C17 0.0430(15) 0.0338(13) 0.0519(16) 0.0036(11) -0.0148(12) -0.0155(12)
C18 0.074(2) 0.074(2) 0.071(2) 0.0080(16) -0.0409(18) -0.0374(19)
O3 0.0669(14) 0.0613(13) 0.0588(12) 0.0097(9) -0.0281(10) -0.0395(11)
O4 0.0814(16) 0.0820(16) 0.0683(14) 0.0308(12) -0.0373(12) -0.0546(15)

loop_
_atom_type_symbol
_atom_type_description
_atom_type_scat_dispersion_real
_atom_type_scat_dispersion_imag
_atom_type_scat_source
C C 0.0033 0.0016 'International Tables Vol C Tables 4.2.6.8 and 6.1.1.4'
H H 0.0000 0.0000 'International Tables Vol C Tables 4.2.6.8 and 6.1.1.4'
N N 0.0061 0.0033 'International Tables Vol C Tables 4.2.6.8 and 6.1.1.4'
O O 0.0106 0.0060 'International Tables Vol C Tables 4.2.6.8 and 6.1.1.4'
F F 0.0171 0.0103 'International Tables Vol C Tables 4.2.6.8 and 6.1.1.4'

loop_
_geom_angle_atom_site_label_1
_geom_angle_atom_site_label_2
_geom_angle_atom_site_label_3
_geom_angle
_geom_angle_site_symmetry_1
_geom_angle_site_symmetry_3
_geom_angle_publ_flag
C14 N2 C13 128.8(2) . . ?
C8 N1 C7 124.2(2) . . ?
N2 C13 C12 112.9(3) . . ?
N2 C13 C8 129.1(2) . . ?
C12 C13 C8 118.1(3) . . ?
N2 C14 C16 129.5(2) . . ?
N2 C14 C15 116.1(2) . . ?
C16 C14 C15 114.4(2) . . ?
N1 C8 C9 116.3(2) . . ?
N1 C8 C13 125.8(2) . . ?
C9 C8 C13 117.8(2) . . ?
C6 C5 C4 120.8(3) . . ?
C3 C4 C5 118.6(3) . . ?
C3 C4 C7 118.7(2) . . ?
C5 C4 C7 122.7(2) . . ?
C10 C9 C8 122.2(3) . . ?
C2 C3 C4 121.1(3) . . ?
C6 C1 C2 121.9(3) . . ?
C6 C1 N3 118.0(3) . . ?
C2 C1 N3 120.0(3) . . ?
C1 C6 C5 118.9(3) . . ?
C11 C12 C13 122.6(3) . . ?
C9 C10 C11 119.9(3) . . ?
F3 C15 F1 106.0(3) . . ?
F3 C15 F2 107.4(3) . . ?
F1 C15 F2 105.9(3) . . ?
F3 C15 C14 114.9(2) . . ?
F1 C15 C14 111.7(3) . . ?
F2 C15 C14 110.6(3) . . ?
C12 C11 C10 119.3(3) . . ?
C3 C2 C1 118.6(3) . . ?
O2 N3 O1 122.5(4) . . ?
O2 N3 C1 117.6(4) . . ?
O1 N3 C1 119.8(4) . . ?
N1 C7 C4 110.0(2) . . ?
N1 C7 C16 110.3(2) . . ?
C4 C7 C16 111.3(2) . . ?
C14 C16 C17 109.5(2) . . ?
C14 C16 C7 110.0(2) . . ?
C17 C16 C7 113.1(2) . . ?
O4 C17 O3 124.8(3) . . ?
O4 C17 C16 124.3(3) . . ?
O3 C17 C16 110.8(2) . . ?
C17 O3 C18 116.0(2) . . ?

loop_
_geom_bond_atom_site_label_1
_geom_bond_atom_site_label_2
_geom_bond_distance
_geom_bond_site_symmetry_2
_geom_bond_publ_flag
N2 C14 1.265(3) . ?
N2 C13 1.397(4) . ?
N1 C8 1.377(3) . ?
N1 C7 1.455(4) . ?
C13 C12 1.400(4) . ?
C13 C8 1.412(4) . ?
F2 C15 1.327(4) . ?
C14 C16 1.500(4) . ?
C14 C15 1.502(4) . ?
C8 C9 1.403(4) . ?
C5 C6 1.377(4) . ?
C5 C4 1.391(4) . ?
C4 C3 1.384(4) . ?
C4 C7 1.509(4) . ?
C9 C10 1.365(4) . ?
F3 C15 1.302(4) . ?
C3 C2 1.374(4) . ?
F1 C15 1.305(4) . ?
C1 C6 1.366(5) . ?
C1 C2 1.378(5) . ?
C1 N3 1.463(5) . ?
C12 C11 1.362(5) . ?
C10 C11 1.379(5) . ?
O1 N3 1.207(5) . ?
N3 O2 1.194(5) . ?
C7 C16 1.559(4) . ?
C16 C17 1.524(4) . ?
C17 O4 1.180(3) . ?
C17 O3 1.320(3) . ?
C18 O3 1.461(4) . ?
